data_4020103
loop_
_publ_author_name
' Ichiro Hisaki '
' Takeshi Eda'
' Motohiro Sonoda'
' Hiroyuki Niino'
' Tadatake Sato'
'Tomonari Wakabayashi'
' Yoshito Tobe'

_journal_name_full 'Journal of Organic Chemistry'
_journal_page_first 1853
_journal_page_last 1864
_journal_paper_doi 10.1021/jo047857p
_journal_volume 70
_journal_year 2005
_chemical_formula_moiety 'C31 H18 '
_chemical_formula_sum 'C31 H18'
_chemical_formula_weight 390.48
_space_group_IT_number 14
_symmetry_cell_setting monoclinic
_symmetry_space_group_name_Hall '-P 2yn'
_symmetry_space_group_name_H-M 'P 1 21/n 1'
_cell_angle_alpha 90
_cell_angle_beta 95.578(2)
_cell_angle_gamma 90
_cell_formula_units_Z 4
_cell_length_a 12.9713(9)
_cell_length_b 9.9393(7)
_cell_length_c 16.472(1)
_cell_measurement_reflns_used 38988
_cell_measurement_temperature 173.2
_cell_measurement_theta_max 27.4
_cell_measurement_theta_min 3.1
_cell_volume 2113.7(2)
_diffrn_detector_area_resol_mean 10.00
_diffrn_measured_fraction_theta_full 0.9923
_diffrn_measured_fraction_theta_max 0.9923
_diffrn_measurement_device_type 'Rigaku RAXIS-RAPID Imaging Plate'
_diffrn_measurement_method \w
_diffrn_radiation_type 'Mo K\a'
_diffrn_radiation_wavelength 0.7107
_diffrn_reflns_av_R_equivalents 0.039
_diffrn_reflns_limit_h_max 16
_diffrn_reflns_limit_h_min -16
_diffrn_reflns_limit_k_max 12
_diffrn_reflns_limit_k_min -12
_diffrn_reflns_limit_l_max 21
_diffrn_reflns_limit_l_min -20
_diffrn_reflns_number 28617
_diffrn_reflns_theta_full 27.42
_diffrn_reflns_theta_max 27.42
_exptl_absorpt_coefficient_mu 0.069
_exptl_absorpt_correction_T_max 0.977
_exptl_absorpt_correction_T_min 0.696
_exptl_absorpt_correction_type multi-scan
_exptl_absorpt_process_details '(Higashi, 1995)'
_exptl_crystal_colour 'pale yellow'
_exptl_crystal_density_diffrn 1.227
_exptl_crystal_density_meas ?
_exptl_crystal_density_method 'not measured'
_exptl_crystal_description prism
_exptl_crystal_size_max 0.340
_exptl_crystal_size_mid 0.330
_exptl_crystal_size_min 0.330
_exptl_crystal_size_rad ?
_refine_diff_density_max 0.55
_refine_diff_density_min -0.16
_refine_ls_abs_structure_details ?
_refine_ls_abs_structure_Flack ?
_refine_ls_extinction_coef ?
_refine_ls_extinction_method none
_refine_ls_goodness_of_fit_ref 1.577
_refine_ls_hydrogen_treatment noref
_refine_ls_number_parameters 280
_refine_ls_number_reflns 4781
_refine_ls_R_factor_gt 0.0553
_refine_ls_shift/su_max 0.0003
_refine_ls_structure_factor_coef Fsqd
_refine_ls_weighting_details 'w = 1/[\s^2^(Fo^2^) + (0.05000(Max(Fo^2^,0) + 2Fc^2^)/3)^2^]'
_refine_ls_weighting_scheme calc
_refine_ls_wR_factor_ref 0.1407
_reflns_number_gt 3162
_reflns_number_total 4781
_reflns_threshold_expression F^2^>2.0\s(F^2^)
_cod_original_sg_symbol_H-M 'P 21/n'
_cod_original_formula_sum 'C31 H18 '
_cod_database_code 4020103

loop_
_symmetry_equiv_pos_as_xyz
x,y,z
1/2-x,1/2+y,1/2-z
-x,-y,-z
1/2+x,1/2-y,1/2+z

loop_
_atom_site_label
_atom_site_type_symbol
_atom_site_fract_x
_atom_site_fract_y
_atom_site_fract_z
_atom_site_U_iso_or_equiv
_atom_site_adp_type
_atom_site_occupancy
_atom_site_calc_flag
_atom_site_refinement_flags
_atom_site_disorder_assembly
_atom_site_disorder_group
C(1) C 0.6004(1) 0.2416(2) 0.5509(1) 0.0413(5) Uani 1.00 d . . .
C(2) C 0.5682(1) 0.1547(2) 0.5925(1) 0.0428(5) Uani 1.00 d . . .
C(3) C 0.5217(1) 0.0574(2) 0.6356(1) 0.0442(5) Uani 1.00 d . . .
C(4) C 0.4737(1) -0.0259(2) 0.6692(1) 0.0430(5) Uani 1.00 d . . .
C(5) C 0.4034(1) -0.1183(2) 0.69871(10) 0.0397(5) Uani 1.00 d . . .
C(6) C 0.4294(2) -0.2013(2) 0.7666(1) 0.0462(5) Uani 1.00 d . . .
C(7) C 0.3580(2) -0.2889(2) 0.7934(1) 0.0498(6) Uani 1.00 d . . .
C(8) C 0.2600(2) -0.2974(2) 0.7535(1) 0.0484(6) Uani 1.00 d . . .
C(9) C 0.2317(2) -0.2177(2) 0.6865(1) 0.0447(5) Uani 1.00 d . . .
C(10) C 0.3024(1) -0.1263(2) 0.65805(9) 0.0373(5) Uani 1.00 d . . .
C(11) C 0.2738(1) -0.0420(2) 0.58932(10) 0.0391(5) Uani 1.00 d . . .
C(12) C 0.2540(1) 0.0318(2) 0.53247(10) 0.0374(5) Uani 1.00 d . . .
C(13) C 0.2243(1) 0.1122(2) 0.46372(9) 0.0355(5) Uani 1.00 d . . .
C(14) C 0.1209(1) 0.1188(2) 0.41066(9) 0.0377(5) Uani 1.00 d . . .
C(15) C 0.0344(1) 0.1732(2) 0.4539(1) 0.0462(6) Uani 1.00 d . . .
C(16) C 0.0047(2) 0.3019(2) 0.4460(1) 0.0515(6) Uani 1.00 d . . .
C(17) C 0.0503(2) 0.3949(2) 0.3926(1) 0.0551(6) Uani 1.00 d . . .
C(18) C 0.1285(2) 0.3604(2) 0.3514(1) 0.0500(6) Uani 1.00 d . . .
C(19) C 0.1756(1) 0.2231(2) 0.35668(9) 0.0376(5) Uani 1.00 d . . .
C(20) C 0.0973(1) -0.0058(2) 0.3571(1) 0.0469(5) Uani 1.00 d . . .
C(21) C 0.1752(2) 0.0021(2) 0.2939(1) 0.0535(6) Uani 1.00 d . . .
C(22) C 0.1848(2) 0.1532(2) 0.2749(1) 0.0500(6) Uani 1.00 d . . .
C(23) C 0.2703(1) 0.2054(2) 0.41875(9) 0.0358(4) Uani 1.00 d . . .
C(24) C 0.3689(1) 0.2664(2) 0.42318(10) 0.0372(5) Uani 1.00 d . . .
C(25) C 0.4511(1) 0.3222(2) 0.42627(10) 0.0385(5) Uani 1.00 d . . .
C(26) C 0.5502(1) 0.3856(2) 0.4341(1) 0.0381(5) Uani 1.00 d . . .
C(27) C 0.5739(2) 0.4884(2) 0.3819(1) 0.0477(6) Uani 1.00 d . . .
C(28) C 0.6699(2) 0.5493(2) 0.3905(1) 0.0531(6) Uani 1.00 d . . .
C(29) C 0.7440(2) 0.5089(2) 0.4515(1) 0.0521(6) Uani 1.00 d . . .
C(30) C 0.7226(1) 0.4083(2) 0.5042(1) 0.0461(5) Uani 1.00 d . . .
C(31) C 0.6259(1) 0.3447(2) 0.4968(1) 0.0388(5) Uani 1.00 d . . .
H(1) H 0.4972 -0.1968 0.7943 0.0556 Uiso 1.00 calc . . .
H(2) H 0.3765 -0.3439 0.8398 0.0598 Uiso 1.00 calc . . .
H(3) H 0.2113 -0.3590 0.7723 0.0583 Uiso 1.00 calc . . .
H(4) H 0.1637 -0.2246 0.6593 0.0538 Uiso 1.00 calc . . .
H(5) H -0.0007 0.1151 0.4880 0.0555 Uiso 1.00 calc . . .
H(6) H -0.0487 0.3333 0.4769 0.0619 Uiso 1.00 calc . . .
H(7) H 0.0231 0.4837 0.3869 0.0661 Uiso 1.00 calc . . .
H(8) H 0.1559 0.4255 0.3170 0.0602 Uiso 1.00 calc . . .
H(9) H 0.1071 -0.0891 0.3897 0.0566 Uiso 1.00 calc . . .
H(10) H 0.0255 -0.0025 0.3305 0.0566 Uiso 1.00 calc . . .
H(11) H 0.2430 -0.0348 0.3163 0.0645 Uiso 1.00 calc . . .
H(12) H 0.1498 -0.0482 0.2441 0.0645 Uiso 1.00 calc . . .
H(13) H 0.1285 0.1823 0.2337 0.0602 Uiso 1.00 calc . . .
H(14) H 0.2527 0.1730 0.2547 0.0602 Uiso 1.00 calc . . .
H(15) H 0.5234 0.5171 0.3397 0.0574 Uiso 1.00 calc . . .
H(16) H 0.6851 0.6196 0.3543 0.0639 Uiso 1.00 calc . . .
H(17) H 0.8102 0.5510 0.4569 0.0625 Uiso 1.00 calc . . .
H(18) H 0.7741 0.3814 0.5462 0.0554 Uiso 1.00 calc . . .

loop_
_atom_type_symbol
_atom_type_description
_atom_type_scat_dispersion_real
_atom_type_scat_dispersion_imag
_atom_type_scat_source
C C 0.003 0.002
;International Tables for Crystallography
(1992, Vol. C, Tables 4.2.6.8 and 6.1.1.1)
;
H H 0.000 0.000
;International Tables for Crystallography
(1992, Vol. C, Table 6.1.1.2)
;
